data_4063443
loop_
_publ_author_name
'Gaillard, Sylvain'
'Slawin, Alexandra M. Z.'
'Bonura, Allen T.'
'Stevens, Edwin D.'
'Nolan, Steven P.'

_publ_section_title
;
 Synthetic and Structural Studies of [AuCl3(NHC)] Complexes
;
_journal_issue 2
_journal_name_full Organometallics
_journal_page_first 394
_journal_paper_doi 10.1021/om900814e
_journal_volume 29
_journal_year 2010
_chemical_absolute_configuration unk
_chemical_formula_moiety 'C27 H34 Au Cl3 N2'
_chemical_formula_sum 'C27 H34 Au Cl3 N2'
_chemical_formula_weight 689.88
_chemical_name_systematic
; 
 ? 
;
_space_group_IT_number 5
_symmetry_cell_setting monoclinic
_symmetry_space_group_name_Hall 'C 2y'
_symmetry_space_group_name_H-M 'C 1 2 1'
_atom_sites_solution_hydrogens geom
_atom_sites_solution_primary direct
_atom_sites_solution_secondary difmap
_audit_creation_method SHELXL-97
_cell_angle_alpha 90.00
_cell_angle_beta 113.173(6)
_cell_angle_gamma 90.00
_cell_formula_units_Z 8
_cell_length_a 20.894(6)
_cell_length_b 14.139(3)
_cell_length_c 22.956(6)
_cell_measurement_reflns_used 8447
_cell_measurement_temperature 93(2)
_cell_measurement_theta_max 28.8392
_cell_measurement_theta_min 1.7883
_cell_volume 6235(3)
_computing_cell_refinement 'CrystalClear (Rigaku Corp., 2004)'
_computing_data_collection 'CrystalClear (Rigaku Corp., 2004)'
_computing_data_reduction 'CrystalClear (Rigaku Corp., 2004)'
_computing_molecular_graphics 'Bruker SHELXTL'
_computing_publication_material 'Bruker SHELXTL'
_computing_structure_refinement 'SHELXL-97 (Sheldrick, 1997)'
_computing_structure_solution 'SHELXS-97 (Sheldrick, 1990)'
_diffrn_ambient_temperature 93(2)
_diffrn_measured_fraction_theta_full 0.997
_diffrn_measured_fraction_theta_max 0.995
_diffrn_measurement_device_type CCD
_diffrn_measurement_method '\w and \f scans'
_diffrn_radiation_monochromator confocal
_diffrn_radiation_source 'rotating anode'
_diffrn_radiation_type MoK\a
_diffrn_radiation_wavelength 0.71073
_diffrn_reflns_av_R_equivalents 0.0833
_diffrn_reflns_av_sigmaI/netI 0.1788
_diffrn_reflns_limit_h_max 25
_diffrn_reflns_limit_h_min -21
_diffrn_reflns_limit_k_max 17
_diffrn_reflns_limit_k_min -16
_diffrn_reflns_limit_l_max 23
_diffrn_reflns_limit_l_min -27
_diffrn_reflns_number 19577
_diffrn_reflns_theta_full 25.00
_diffrn_reflns_theta_max 25.36
_diffrn_reflns_theta_min 1.82
_exptl_absorpt_coefficient_mu 4.992
_exptl_absorpt_correction_T_max 1.0000
_exptl_absorpt_correction_T_min 0.7374
_exptl_absorpt_correction_type multi-scan
_exptl_absorpt_process_details 'Jacobson, R. (1998) Private communication'
_exptl_crystal_colour Colorless
_exptl_crystal_density_diffrn 1.470
_exptl_crystal_density_method 'not measured'
_exptl_crystal_description Prism
_exptl_crystal_F_000 2720
_exptl_crystal_size_max 0.0500
_exptl_crystal_size_mid 0.0500
_exptl_crystal_size_min 0.0500
_refine_diff_density_max 9.193
_refine_diff_density_min -2.785
_refine_diff_density_rms 0.398
_refine_ls_abs_structure_details 'Flack H D (1983), Acta Cryst. A39, 876-881'
_refine_ls_abs_structure_Flack 0.10(2)
_refine_ls_extinction_method none
_refine_ls_goodness_of_fit_ref 1.016
_refine_ls_hydrogen_treatment constr
_refine_ls_matrix_type full
_refine_ls_number_parameters 596
_refine_ls_number_reflns 10385
_refine_ls_number_restraints 31
_refine_ls_restrained_S_all 1.015
_refine_ls_R_factor_all 0.1443
_refine_ls_R_factor_gt 0.1191
_refine_ls_shift/su_max 0.010
_refine_ls_shift/su_mean 0.000
_refine_ls_structure_factor_coef Fsqd
_refine_ls_weighting_details 'calc w=1/[\s^2^(Fo^2^)+(0.2000P)^2^+0.0000P] where P=(Fo^2^+2Fc^2^)/3'
_refine_ls_weighting_scheme calc
_refine_ls_wR_factor_gt 0.2929
_refine_ls_wR_factor_ref 0.3289
_reflns_number_gt 6924
_reflns_number_total 10385
_reflns_threshold_expression >2sigma(I)
_cod_data_source_file om900814e_si_002.cif
_cod_data_source_block AuCl(IPrCl)
_cod_depositor_comments
;
The following automatic conversions were performed:

'_symmetry_cell_setting' value 'Monoclinic' changed to 'monoclinic'
according to the built-in table from CIF Core dictionary named
'cif_core.dic' version 2.4.1 from 2010-06-29.

Automatic conversion script
Id: cif_fix_values 1673 2011-04-08 12:14:43Z adriana 
;
_cod_original_cell_volume 6234(3)
_cod_original_sg_symbol_H-M C2
_cod_database_code 4063443

loop_
_symmetry_equiv_pos_as_xyz
'x, y, z'
'-x, y, -z'
'x+1/2, y+1/2, z'
'-x+1/2, y+1/2, -z'

loop_
_atom_site_label
_atom_site_type_symbol
_atom_site_fract_x
_atom_site_fract_y
_atom_site_fract_z
_atom_site_U_iso_or_equiv
_atom_site_adp_type
_atom_site_occupancy
_atom_site_symmetry_multiplicity
_atom_site_calc_flag
_atom_site_refinement_flags
_atom_site_disorder_assembly
_atom_site_disorder_group
Au1 Au 0.30740(5) 1.00329(5) 0.74526(4) 0.0346(3) Uani 1 1 d . . .
Cl1 Cl 0.3218(5) 1.0112(7) 0.8489(3) 0.062(2) Uani 1 1 d . . .
C1 C 0.2935(11) 1.0004(16) 0.6580(10) 0.022(4) Uani 1 1 d U . .
N2 N 0.2832(12) 0.9223(18) 0.6154(12) 0.044(6) Uani 1 1 d . . .
Cl3 Cl 0.2615(4) 0.8764(5) 0.4959(3) 0.0438(17) Uani 1 1 d . . .
C3 C 0.2693(11) 0.9540(16) 0.5550(11) 0.025(5) Uani 1 1 d . . .
Cl4 Cl 0.2587(4) 1.1230(5) 0.4948(3) 0.0463(18) Uani 1 1 d . . .
C4 C 0.2745(14) 1.048(2) 0.5544(10) 0.040(7) Uani 1 1 d . . .
N5 N 0.2841(10) 1.0784(14) 0.6155(8) 0.023(4) Uani 1 1 d U . .
C6 C 0.2952(13) 0.8274(17) 0.6357(13) 0.030(6) Uani 1 1 d . . .
C7 C 0.2378(16) 0.774(2) 0.6359(13) 0.042(7) Uani 1 1 d . . .
C8 C 0.2461(19) 0.6833(17) 0.6536(12) 0.040(7) Uani 1 1 d . . .
H8A H 0.2071 0.6472 0.6520 0.048 Uiso 1 1 calc R . .
C9 C 0.310(2) 0.643(2) 0.6736(13) 0.055(10) Uani 1 1 d . . .
H9A H 0.3149 0.5777 0.6850 0.066 Uiso 1 1 calc R . .
C10 C 0.3667(18) 0.693(2) 0.6777(11) 0.046(8) Uani 1 1 d . . .
H10A H 0.4111 0.6634 0.6945 0.055 Uiso 1 1 calc R . .
C11 C 0.3617(17) 0.7898(19) 0.6574(11) 0.038(7) Uani 1 1 d . . .
C12 C 0.1619(16) 0.823(2) 0.6129(17) 0.048(8) Uani 1 1 d . . .
H12A H 0.1629 0.8870 0.5943 0.058 Uiso 1 1 calc R . .
C13 C 0.143(3) 0.832(3) 0.665(2) 0.092(17) Uani 1 1 d . . .
H13A H 0.0958 0.8594 0.6504 0.138 Uiso 1 1 calc R . .
H13B H 0.1758 0.8730 0.6967 0.138 Uiso 1 1 calc R . .
H13C H 0.1425 0.7693 0.6829 0.138 Uiso 1 1 calc R . .
C14 C 0.119(2) 0.765(4) 0.5678(16) 0.080(14) Uani 1 1 d . . .
H14A H 0.0716 0.7910 0.5512 0.120 Uiso 1 1 calc R . .
H14B H 0.1188 0.7025 0.5862 0.120 Uiso 1 1 calc R . .
H14C H 0.1350 0.7591 0.5332 0.120 Uiso 1 1 calc R . .
C15 C 0.4307(16) 0.852(2) 0.6589(15) 0.050(8) Uani 1 1 d . . .
H15A H 0.4149 0.9158 0.6399 0.060 Uiso 1 1 calc R . .
C16 C 0.489(3) 0.864(3) 0.728(2) 0.13(3) Uani 1 1 d . . .
H16A H 0.5272 0.9018 0.7260 0.193 Uiso 1 1 calc R . .
H16B H 0.5061 0.8017 0.7458 0.193 Uiso 1 1 calc R . .
H16C H 0.4689 0.8963 0.7547 0.193 Uiso 1 1 calc R . .
C17 C 0.462(2) 0.803(3) 0.622(3) 0.088(15) Uani 1 1 d . . .
H17A H 0.5019 0.8393 0.6226 0.132 Uiso 1 1 calc R . .
H17B H 0.4277 0.7964 0.5787 0.132 Uiso 1 1 calc R . .
H17C H 0.4772 0.7405 0.6407 0.132 Uiso 1 1 calc R . .
C18 C 0.2938(12) 1.1736(16) 0.6381(9) 0.023(5) Uani 1 1 d . . .
C19 C 0.3611(16) 1.211(2) 0.6566(13) 0.041(7) Uani 1 1 d U . .
C20 C 0.3696(19) 1.311(3) 0.682(2) 0.064(11) Uani 1 1 d . . .
H20A H 0.4135 1.3418 0.6970 0.077 Uiso 1 1 calc R . .
C21 C 0.309(2) 1.356(2) 0.6822(19) 0.083(16) Uani 1 1 d . . .
H21A H 0.3148 1.4174 0.7008 0.099 Uiso 1 1 calc R . .
C22 C 0.249(2) 1.321(3) 0.6595(15) 0.060(10) Uani 1 1 d . . .
H22A H 0.2112 1.3605 0.6576 0.072 Uiso 1 1 calc R . .
C23 C 0.2324(17) 1.2200(18) 0.6350(13) 0.038(7) Uani 1 1 d . . .
C24 C 0.4201(19) 1.161(2) 0.6587(17) 0.054(9) Uani 1 1 d . . .
H24A H 0.4022 1.1006 0.6353 0.065 Uiso 1 1 calc R . .
C25 C 0.467(2) 1.132(3) 0.7252(13) 0.069(12) Uani 1 1 d . . .
H25A H 0.4398 1.0997 0.7453 0.104 Uiso 1 1 calc R . .
H25B H 0.4887 1.1889 0.7498 0.104 Uiso 1 1 calc R . .
H25C H 0.5036 1.0900 0.7236 0.104 Uiso 1 1 calc R . .
C26 C 0.465(2) 1.204(3) 0.6292(17) 0.069(12) Uani 1 1 d . . .
H26A H 0.4368 1.2188 0.5848 0.104 Uiso 1 1 calc R . .
H26B H 0.5016 1.1587 0.6314 0.104 Uiso 1 1 calc R . .
H26C H 0.4863 1.2617 0.6519 0.104 Uiso 1 1 calc R . .
C27 C 0.1655(19) 1.177(2) 0.6130(17) 0.066(12) Uani 1 1 d . . .
H27A H 0.1676 1.1135 0.5951 0.080 Uiso 1 1 calc R . .
C28 C 0.146(2) 1.166(3) 0.6720(18) 0.063(10) Uani 1 1 d . . .
H28A H 0.1829 1.1299 0.7048 0.094 Uiso 1 1 calc R . .
H28B H 0.1019 1.1332 0.6596 0.094 Uiso 1 1 calc R . .
H28C H 0.1427 1.2291 0.6886 0.094 Uiso 1 1 calc R . .
C29 C 0.1088(19) 1.235(3) 0.565(2) 0.079(13) Uani 1 1 d . . .
H29A H 0.1179 1.2398 0.5259 0.119 Uiso 1 1 calc R . .
H29B H 0.1077 1.2979 0.5815 0.119 Uiso 1 1 calc R . .
H29C H 0.0639 1.2033 0.5547 0.119 Uiso 1 1 calc R . .
Au31 Au 0.19017(5) 0.52642(8) 0.78977(4) 0.0377(3) Uani 1 1 d . . .
Cl31 Cl 0.1249(4) 0.5036(6) 0.6849(3) 0.0477(17) Uani 1 1 d . . .
C31 C 0.2469(15) 0.543(2) 0.8800(13) 0.046(7) Uani 1 1 d . . .
N32 N 0.2207(14) 0.5676(17) 0.9276(9) 0.044(7) Uani 1 1 d . . .
C33 C 0.2720(15) 0.572(2) 0.9856(12) 0.041(7) Uani 1 1 d . . .
Cl33 Cl 0.2661(4) 0.5896(6) 1.0543(3) 0.0493(18) Uani 1 1 d . . .
C34 C 0.3370(15) 0.555(2) 0.9789(10) 0.044(7) Uani 1 1 d . . .
Cl34 Cl 0.4206(4) 0.5549(6) 1.0279(3) 0.0489(17) Uani 1 1 d . . .
N35 N 0.3180(9) 0.5437(15) 0.9131(9) 0.030(4) Uani 1 1 d . . .
C36 C 0.1514(11) 0.5731(17) 0.9191(11) 0.028(5) Uani 1 1 d . . .
C37 C 0.1174(17) 0.666(3) 0.9009(17) 0.054(8) Uani 1 1 d . . .
C38 C 0.046(2) 0.675(2) 0.8941(19) 0.073(12) Uani 1 1 d . . .
H38A H 0.0238 0.7343 0.8861 0.087 Uiso 1 1 calc R . .
C39 C 0.0072(19) 0.583(4) 0.9002(18) 0.089(15) Uani 1 1 d . . .
H39A H -0.0402 0.5866 0.8949 0.106 Uiso 1 1 calc R . .
C40 C 0.0418(12) 0.4996(19) 0.9131(9) 0.029(5) Uani 1 1 d U . .
H40A H 0.0190 0.4430 0.9165 0.035 Uiso 1 1 calc R . .
C41 C 0.1161(11) 0.499(2) 0.9216(11) 0.035(6) Uani 1 1 d . . .
C42 C 0.1579(15) 0.749(2) 0.8905(14) 0.049(8) Uani 1 1 d . . .
H42A H 0.2067 0.7273 0.9006 0.059 Uiso 1 1 calc R . .
C43 C 0.1610(18) 0.829(3) 0.9340(15) 0.063(10) Uani 1 1 d . . .
H43A H 0.1804 0.8066 0.9779 0.094 Uiso 1 1 calc R . .
H43B H 0.1140 0.8537 0.9237 0.094 Uiso 1 1 calc R . .
H43C H 0.1906 0.8794 0.9289 0.094 Uiso 1 1 calc R . .
C44 C 0.1281(17) 0.785(2) 0.8223(13) 0.049(8) Uani 1 1 d . . .
H44A H 0.1550 0.8400 0.8188 0.073 Uiso 1 1 calc R . .
H44B H 0.0794 0.8034 0.8104 0.073 Uiso 1 1 calc R . .
H44C H 0.1309 0.7349 0.7939 0.073 Uiso 1 1 calc R . .
C45 C 0.1493(18) 0.4005(18) 0.9347(19) 0.060(10) Uani 1 1 d . . .
H45A H 0.2000 0.4103 0.9453 0.072 Uiso 1 1 calc R . .
C46 C 0.144(2) 0.351(2) 0.9999(14) 0.059(9) Uani 1 1 d . . .
H46A H 0.1624 0.2870 1.0054 0.089 Uiso 1 1 calc R . .
H46B H 0.0950 0.3497 0.9948 0.089 Uiso 1 1 calc R . .
H46C H 0.1708 0.3894 1.0373 0.089 Uiso 1 1 calc R . .
C47 C 0.1262(16) 0.337(3) 0.8837(15) 0.053(9) Uani 1 1 d . . .
H47A H 0.1282 0.3679 0.8462 0.079 Uiso 1 1 calc R . .
H47B H 0.0781 0.3185 0.8749 0.079 Uiso 1 1 calc R . .
H47C H 0.1561 0.2811 0.8943 0.079 Uiso 1 1 calc R . .
C48 C 0.3618(11) 0.5213(19) 0.8789(8) 0.026(5) Uani 1 1 d . . .
C49 C 0.3735(14) 0.431(2) 0.8672(12) 0.040(7) Uani 1 1 d . . .
C50 C 0.4231(17) 0.413(3) 0.8355(14) 0.061(11) Uani 1 1 d . . .
H50A H 0.4351 0.3517 0.8260 0.073 Uiso 1 1 calc R . .
C51 C 0.4498(13) 0.497(3) 0.8214(11) 0.050(9) Uani 1 1 d . . .
H51A H 0.4808 0.4906 0.8005 0.060 Uiso 1 1 calc R . .
C52 C 0.4371(15) 0.580(2) 0.8336(14) 0.042(7) Uani 1 1 d . . .
H52A H 0.4564 0.6321 0.8197 0.050 Uiso 1 1 calc R . .
C53 C 0.3966(15) 0.596(2) 0.8659(13) 0.047(7) Uani 1 1 d U . .
C54 C 0.3441(19) 0.342(3) 0.8874(15) 0.058(9) Uani 1 1 d . . .
H54A H 0.3161 0.3669 0.9107 0.070 Uiso 1 1 calc R . .
C55 C 0.404(3) 0.282(3) 0.938(2) 0.100(17) Uani 1 1 d . . .
H55A H 0.4352 0.3247 0.9705 0.149 Uiso 1 1 calc R . .
H55B H 0.4306 0.2496 0.9168 0.149 Uiso 1 1 calc R . .
H55C H 0.3840 0.2359 0.9573 0.149 Uiso 1 1 calc R . .
C56 C 0.291(2) 0.286(3) 0.829(2) 0.11(2) Uani 1 1 d . . .
H56A H 0.2558 0.3302 0.8016 0.161 Uiso 1 1 calc R . .
H56B H 0.2677 0.2377 0.8448 0.161 Uiso 1 1 calc R . .
H56C H 0.3154 0.2562 0.8059 0.161 Uiso 1 1 calc R . .
C57 C 0.3781(14) 0.702(2) 0.8767(10) 0.031(6) Uani 1 1 d . . .
H57A H 0.3608 0.6993 0.9116 0.038 Uiso 1 1 calc R . .
C58 C 0.4416(15) 0.767(3) 0.9001(19) 0.071(11) Uani 1 1 d . . .
H58A H 0.4266 0.8323 0.9021 0.106 Uiso 1 1 calc R . .
H58B H 0.4653 0.7638 0.8709 0.106 Uiso 1 1 calc R . .
H58C H 0.4736 0.7470 0.9425 0.106 Uiso 1 1 calc R . .
C59 C 0.3193(14) 0.744(2) 0.8198(19) 0.063(11) Uani 1 1 d . . .
H59A H 0.3148 0.8115 0.8272 0.094 Uiso 1 1 calc R . .
H59B H 0.2757 0.7115 0.8135 0.094 Uiso 1 1 calc R . .
H59C H 0.3296 0.7362 0.7820 0.094 Uiso 1 1 calc R . .

loop_
_atom_site_aniso_label
_atom_site_aniso_U_11
_atom_site_aniso_U_22
_atom_site_aniso_U_33
_atom_site_aniso_U_23
_atom_site_aniso_U_13
_atom_site_aniso_U_12
Au1 0.0444(6) 0.0296(5) 0.0341(5) 0.0006(4) 0.0203(4) 0.0004(4)
Cl1 0.100(6) 0.057(5) 0.033(3) -0.007(4) 0.029(3) -0.003(5)
C1 0.026(8) 0.014(8) 0.030(8) 0.013(7) 0.015(6) 0.007(7)
N2 0.038(14) 0.042(15) 0.055(14) 0.029(12) 0.020(11) 0.005(11)
Cl3 0.059(5) 0.036(4) 0.037(3) -0.011(3) 0.019(3) -0.001(3)
C3 0.012(11) 0.020(12) 0.030(12) -0.007(10) -0.005(9) 0.000(9)
Cl4 0.073(5) 0.032(4) 0.033(3) 0.006(3) 0.020(3) 0.004(3)
C4 0.048(15) 0.057(19) 0.020(11) 0.016(12) 0.017(10) 0.026(14)
N5 0.028(8) 0.034(8) 0.014(7) 0.005(6) 0.015(6) -0.009(6)
C6 0.020(13) 0.020(12) 0.056(16) 0.008(11) 0.022(11) 0.003(10)
C7 0.047(18) 0.044(17) 0.039(15) -0.012(13) 0.020(13) -0.004(14)
C8 0.07(2) 0.004(11) 0.037(14) -0.009(10) 0.014(14) -0.008(12)
C9 0.12(3) 0.025(14) 0.034(15) -0.016(13) 0.050(19) -0.030(19)
C10 0.06(2) 0.052(19) 0.017(12) 0.008(12) 0.007(12) 0.033(17)
C11 0.07(2) 0.029(14) 0.016(11) 0.000(11) 0.022(12) 0.009(14)
C12 0.034(17) 0.048(18) 0.08(2) -0.004(17) 0.038(17) -0.010(14)
C13 0.10(4) 0.05(2) 0.08(3) -0.02(2) 0.00(3) 0.00(2)
C14 0.08(3) 0.14(4) 0.043(19) 0.01(2) 0.04(2) 0.00(3)
C15 0.027(15) 0.06(2) 0.058(18) -0.023(16) 0.009(13) 0.018(14)
C16 0.17(6) 0.03(2) 0.12(5) 0.00(3) -0.02(4) 0.00(3)
C17 0.06(3) 0.08(3) 0.15(4) 0.01(3) 0.08(3) 0.01(2)
C18 0.025(13) 0.029(12) 0.010(10) -0.012(9) 0.001(9) -0.002(10)
C19 0.042(10) 0.035(10) 0.043(10) 0.007(8) 0.012(8) -0.015(8)
C20 0.04(2) 0.05(2) 0.12(3) 0.03(2) 0.05(2) 0.001(16)
C21 0.11(4) 0.018(16) 0.07(2) 0.000(17) -0.01(2) -0.03(2)
C22 0.09(3) 0.05(2) 0.050(19) -0.020(17) 0.05(2) -0.02(2)
C23 0.06(2) 0.019(13) 0.039(14) 0.010(11) 0.025(14) 0.007(12)
C24 0.05(2) 0.043(17) 0.08(2) -0.016(17) 0.043(19) -0.021(16)
C25 0.11(3) 0.05(2) 0.034(15) 0.026(15) 0.020(17) -0.03(2)
C26 0.08(3) 0.09(3) 0.052(19) 0.01(2) 0.05(2) -0.01(2)
C27 0.06(2) 0.021(14) 0.07(2) 0.013(15) -0.026(18) -0.001(15)
C28 0.07(3) 0.05(2) 0.09(3) 0.01(2) 0.05(2) 0.009(18)
C29 0.04(2) 0.08(3) 0.11(3) 0.03(3) 0.02(2) 0.02(2)
Au31 0.0324(5) 0.0487(7) 0.0321(5) -0.0016(5) 0.0128(4) -0.0005(5)
Cl31 0.051(4) 0.057(4) 0.031(3) -0.004(3) 0.011(3) 0.005(4)
C31 0.053(17) 0.029(14) 0.060(16) 0.015(14) 0.027(14) 0.002(14)
N32 0.084(19) 0.034(13) 0.019(10) -0.019(9) 0.026(11) -0.033(13)
C33 0.056(17) 0.042(15) 0.047(15) 0.016(13) 0.043(14) 0.024(14)
Cl33 0.061(5) 0.048(4) 0.047(4) -0.006(3) 0.031(3) 0.003(4)
C34 0.049(16) 0.059(19) 0.021(11) 0.014(12) 0.009(10) -0.003(15)
Cl34 0.044(4) 0.054(5) 0.044(3) 0.004(3) 0.011(3) -0.005(4)
N35 0.024(9) 0.026(10) 0.044(10) -0.008(9) 0.017(8) 0.008(9)
C36 0.015(11) 0.024(12) 0.036(12) 0.014(10) 0.001(9) -0.005(9)
C37 0.034(17) 0.06(2) 0.08(2) -0.008(18) 0.031(16) -0.002(15)
C38 0.11(3) 0.034(17) 0.11(3) 0.013(19) 0.09(3) 0.04(2)
C39 0.042(19) 0.16(5) 0.07(2) 0.02(3) 0.032(17) 0.03(2)
C40 0.035(9) 0.037(9) 0.024(7) 0.010(7) 0.023(7) 0.012(7)
C41 0.012(10) 0.046(15) 0.043(12) 0.023(12) 0.006(9) -0.006(10)
C42 0.023(14) 0.06(2) 0.055(17) -0.035(16) 0.007(13) -0.001(14)
C43 0.05(2) 0.10(3) 0.055(18) -0.019(19) 0.043(16) 0.01(2)
C44 0.06(2) 0.046(18) 0.039(15) 0.007(14) 0.015(14) -0.016(16)
C45 0.06(2) 0.013(12) 0.12(3) -0.027(17) 0.04(2) -0.020(13)
C46 0.08(3) 0.045(19) 0.049(17) -0.021(15) 0.025(17) -0.031(18)
C47 0.026(16) 0.07(2) 0.062(19) -0.001(18) 0.020(14) 0.006(15)
C48 0.025(11) 0.049(16) 0.010(8) 0.005(10) 0.012(7) 0.011(11)
C49 0.036(16) 0.049(17) 0.034(13) -0.007(13) 0.013(12) 0.004(13)
C50 0.06(2) 0.09(3) 0.052(17) 0.033(18) 0.037(16) 0.06(2)
C51 0.026(13) 0.09(3) 0.028(12) 0.015(16) 0.007(10) 0.004(16)
C52 0.043(17) 0.038(16) 0.058(17) 0.012(14) 0.035(14) 0.000(13)
C53 0.034(10) 0.050(11) 0.047(10) 0.005(8) 0.005(8) 0.001(8)
C54 0.06(2) 0.07(2) 0.039(16) 0.000(16) 0.019(16) -0.016(19)
C55 0.12(4) 0.09(3) 0.14(4) 0.06(3) 0.10(4) 0.04(3)
C56 0.09(3) 0.05(2) 0.13(4) 0.03(3) -0.02(3) -0.04(2)
C57 0.043(16) 0.044(16) 0.020(11) 0.002(11) 0.026(11) 0.003(13)
C58 0.018(15) 0.10(3) 0.11(3) -0.01(2) 0.032(17) -0.012(17)
C59 0.021(15) 0.042(18) 0.11(3) 0.019(19) 0.006(16) -0.017(14)

loop_
_atom_type_symbol
_atom_type_description
_atom_type_scat_dispersion_real
_atom_type_scat_dispersion_imag
_atom_type_scat_source
C C 0.0033 0.0016 'International Tables Vol C Tables 4.2.6.8 and 6.1.1.4'
H H 0.0000 0.0000 'International Tables Vol C Tables 4.2.6.8 and 6.1.1.4'
N N 0.0061 0.0033 'International Tables Vol C Tables 4.2.6.8 and 6.1.1.4'
Cl Cl 0.1484 0.1585 'International Tables Vol C Tables 4.2.6.8 and 6.1.1.4'
Au Au -2.0133 8.8022 'International Tables Vol C Tables 4.2.6.8 and 6.1.1.4'

loop_
_geom_angle_atom_site_label_1
_geom_angle_atom_site_label_2
_geom_angle_atom_site_label_3
_geom_angle
_geom_angle_site_symmetry_1
_geom_angle_site_symmetry_3
_geom_angle_publ_flag
C1 Au1 Cl1 178.1(7) . . ?
N2 C1 N5 100.6(16) . . ?
N2 C1 Au1 130.8(16) . . ?
N5 C1 Au1 128.4(17) . . ?
C3 N2 C1 111(2) . . ?
C3 N2 C6 126(3) . . ?
C1 N2 C6 123(2) . . ?
C4 C3 N2 110(2) . . ?
C4 C3 Cl3 128(2) . . ?
N2 C3 Cl3 120.7(19) . . ?
C3 C4 N5 106(2) . . ?
C3 C4 Cl4 131(2) . . ?
N5 C4 Cl4 123(2) . . ?
C4 N5 C18 126(2) . . ?
C4 N5 C1 112(2) . . ?
C18 N5 C1 121.1(17) . . ?
C11 C6 C7 122(3) . . ?
C11 C6 N2 120(2) . . ?
C7 C6 N2 118(2) . . ?
C8 C7 C6 120(3) . . ?
C8 C7 C12 120(3) . . ?
C6 C7 C12 120(3) . . ?
C7 C8 C9 120(3) . . ?
C7 C8 H8A 119.9 . . ?
C9 C8 H8A 119.9 . . ?
C10 C9 C8 121(3) . . ?
C10 C9 H9A 119.4 . . ?
C8 C9 H9A 119.4 . . ?
C9 C10 C11 122(3) . . ?
C9 C10 H10A 119.1 . . ?
C11 C10 H10A 119.1 . . ?
C6 C11 C10 115(3) . . ?
C6 C11 C15 123(2) . . ?
C10 C11 C15 123(3) . . ?
C14 C12 C13 112(3) . . ?
C14 C12 C7 105(3) . . ?
C13 C12 C7 109(3) . . ?
C14 C12 H12A 110.1 . . ?
C13 C12 H12A 110.1 . . ?
C7 C12 H12A 110.1 . . ?
C12 C13 H13A 109.5 . . ?
C12 C13 H13B 109.5 . . ?
H13A C13 H13B 109.5 . . ?
C12 C13 H13C 109.5 . . ?
H13A C13 H13C 109.5 . . ?
H13B C13 H13C 109.5 . . ?
C12 C14 H14A 109.5 . . ?
C12 C14 H14B 109.5 . . ?
H14A C14 H14B 109.5 . . ?
C12 C14 H14C 109.5 . . ?
H14A C14 H14C 109.5 . . ?
H14B C14 H14C 109.5 . . ?
C17 C15 C16 107(3) . . ?
C17 C15 C11 109(3) . . ?
C16 C15 C11 113(3) . . ?
C17 C15 H15A 109.2 . . ?
C16 C15 H15A 109.2 . . ?
C11 C15 H15A 109.2 . . ?
C15 C16 H16A 109.5 . . ?
C15 C16 H16B 109.5 . . ?
H16A C16 H16B 109.5 . . ?
C15 C16 H16C 109.5 . . ?
H16A C16 H16C 109.5 . . ?
H16B C16 H16C 109.5 . . ?
C15 C17 H17A 109.5 . . ?
C15 C17 H17B 109.5 . . ?
H17A C17 H17B 109.5 . . ?
C15 C17 H17C 109.5 . . ?
H17A C17 H17C 109.5 . . ?
H17B C17 H17C 109.5 . . ?
C23 C18 N5 115(2) . . ?
C23 C18 C19 129(2) . . ?
N5 C18 C19 116(2) . . ?
C24 C19 C18 126(3) . . ?
C24 C19 C20 119(3) . . ?
C18 C19 C20 115(3) . . ?
C21 C20 C19 117(3) . . ?
C21 C20 H20A 121.4 . . ?
C19 C20 H20A 121.4 . . ?
C22 C21 C20 125(4) . . ?
C22 C21 H21A 117.7 . . ?
C20 C21 H21A 117.7 . . ?
C21 C22 C23 124(4) . . ?
C21 C22 H22A 117.9 . . ?
C23 C22 H22A 117.9 . . ?
C27 C23 C18 125(3) . . ?
C27 C23 C22 125(3) . . ?
C18 C23 C22 110(3) . . ?
C19 C24 C26 119(3) . . ?
C19 C24 C25 113(3) . . ?
C26 C24 C25 107(3) . . ?
C19 C24 H24A 105.8 . . ?
C26 C24 H24A 105.8 . . ?
C25 C24 H24A 105.8 . . ?
C24 C25 H25A 109.5 . . ?
C24 C25 H25B 109.5 . . ?
H25A C25 H25B 109.5 . . ?
C24 C25 H25C 109.5 . . ?
H25A C25 H25C 109.5 . . ?
H25B C25 H25C 109.5 . . ?
C24 C26 H26A 109.5 . . ?
C24 C26 H26B 109.5 . . ?
H26A C26 H26B 109.5 . . ?
C24 C26 H26C 109.5 . . ?
H26A C26 H26C 109.5 . . ?
H26B C26 H26C 109.5 . . ?
C23 C27 C29 114(3) . . ?
C23 C27 C28 107(3) . . ?
C29 C27 C28 107(4) . . ?
C23 C27 H27A 109.4 . . ?
C29 C27 H27A 109.4 . . ?
C28 C27 H27A 109.4 . . ?
C27 C28 H28A 109.5 . . ?
C27 C28 H28B 109.5 . . ?
H28A C28 H28B 109.5 . . ?
C27 C28 H28C 109.5 . . ?
H28A C28 H28C 109.5 . . ?
H28B C28 H28C 109.5 . . ?
C27 C29 H29A 109.5 . . ?
C27 C29 H29B 109.5 . . ?
H29A C29 H29B 109.5 . . ?
C27 C29 H29C 109.5 . . ?
H29A C29 H29C 109.5 . . ?
H29B C29 H29C 109.5 . . ?
C31 Au31 Cl31 178.6(9) . . ?
N35 C31 N32 103(2) . . ?
N35 C31 Au31 131(2) . . ?
N32 C31 Au31 125(2) . . ?
C33 N32 C36 121(2) . . ?
C33 N32 C31 112(3) . . ?
C36 N32 C31 126(2) . . ?
N32 C33 C34 108(2) . . ?
N32 C33 Cl33 128(2) . . ?
C34 C33 Cl33 124(2) . . ?
N35 C34 C33 105(2) . . ?
N35 C34 Cl34 120(2) . . ?
C33 C34 Cl34 135(2) . . ?
C31 N35 C34 112(2) . . ?
C31 N35 C48 118(2) . . ?
C34 N35 C48 129.1(19) . . ?
C41 C36 N32 122(2) . . ?
C41 C36 C37 121(2) . . ?
N32 C36 C37 117(2) . . ?
C38 C37 C36 118(3) . . ?
C38 C37 C42 122(3) . . ?
C36 C37 C42 120(3) . . ?
C37 C38 C39 118(3) . . ?
C37 C38 H38A 120.9 . . ?
C39 C38 H38A 120.9 . . ?
C40 C39 C38 119(3) . . ?
C40 C39 H39A 120.4 . . ?
C38 C39 H39A 120.4 . . ?
C39 C40 C41 118(3) . . ?
C39 C40 H40A 120.8 . . ?
C41 C40 H40A 120.8 . . ?
C36 C41 C40 125(3) . . ?
C36 C41 C45 122(2) . . ?
C40 C41 C45 114(2) . . ?
C43 C42 C44 109(3) . . ?
C43 C42 C37 111(3) . . ?
C44 C42 C37 113(3) . . ?
C43 C42 H42A 107.8 . . ?
C44 C42 H42A 107.8 . . ?
C37 C42 H42A 107.8 . . ?
C42 C43 H43A 109.5 . . ?
C42 C43 H43B 109.5 . . ?
H43A C43 H43B 109.5 . . ?
C42 C43 H43C 109.5 . . ?
H43A C43 H43C 109.5 . . ?
H43B C43 H43C 109.5 . . ?
C42 C44 H44A 109.5 . . ?
C42 C44 H44B 109.5 . . ?
H44A C44 H44B 109.5 . . ?
C42 C44 H44C 109.5 . . ?
H44A C44 H44C 109.5 . . ?
H44B C44 H44C 109.5 . . ?
C47 C45 C41 116(3) . . ?
C47 C45 C46 111(2) . . ?
C41 C45 C46 111(3) . . ?
C47 C45 H45A 106.0 . . ?
C41 C45 H45A 106.0 . . ?
C46 C45 H45A 106.0 . . ?
C45 C46 H46A 109.5 . . ?
C45 C46 H46B 109.5 . . ?
H46A C46 H46B 109.5 . . ?
C45 C46 H46C 109.5 . . ?
H46A C46 H46C 109.5 . . ?
H46B C46 H46C 109.5 . . ?
C45 C47 H47A 109.5 . . ?
C45 C47 H47B 109.5 . . ?
H47A C47 H47B 109.5 . . ?
C45 C47 H47C 109.5 . . ?
H47A C47 H47C 109.5 . . ?
H47B C47 H47C 109.5 . . ?
C49 C48 C53 122(2) . . ?
C49 C48 N35 121(2) . . ?
C53 C48 N35 116(2) . . ?
C48 C49 C50 118(3) . . ?
C48 C49 C54 126(3) . . ?
C50 C49 C54 116(3) . . ?
C51 C50 C49 113(3) . . ?
C51 C50 H50A 123.7 . . ?
C49 C50 H50A 123.7 . . ?
C52 C51 C50 127(3) . . ?
C52 C51 H51A 116.5 . . ?
C50 C51 H51A 116.5 . . ?
C51 C52 C53 121(3) . . ?
C51 C52 H52A 119.5 . . ?
C53 C52 H52A 119.5 . . ?
C52 C53 C48 119(3) . . ?
C52 C53 C57 120(3) . . ?
C48 C53 C57 120(3) . . ?
C49 C54 C55 111(3) . . ?
C49 C54 C56 113(3) . . ?
C55 C54 C56 117(4) . . ?
C49 C54 H54A 105.1 . . ?
C55 C54 H54A 105.1 . . ?
C56 C54 H54A 105.1 . . ?
C54 C55 H55A 109.5 . . ?
C54 C55 H55B 109.5 . . ?
H55A C55 H55B 109.5 . . ?
C54 C55 H55C 109.5 . . ?
H55A C55 H55C 109.5 . . ?
H55B C55 H55C 109.5 . . ?
C54 C56 H56A 109.5 . . ?
C54 C56 H56B 109.5 . . ?
H56A C56 H56B 109.5 . . ?
C54 C56 H56C 109.5 . . ?
H56A C56 H56C 109.5 . . ?
H56B C56 H56C 109.5 . . ?
C59 C57 C58 111(3) . . ?
C59 C57 C53 113(2) . . ?
C58 C57 C53 113(3) . . ?
C59 C57 H57A 106.2 . . ?
C58 C57 H57A 106.2 . . ?
C53 C57 H57A 106.2 . . ?
C57 C58 H58A 109.5 . . ?
C57 C58 H58B 109.5 . . ?
H58A C58 H58B 109.5 . . ?
C57 C58 H58C 109.5 . . ?
H58A C58 H58C 109.5 . . ?
H58B C58 H58C 109.5 . . ?
C57 C59 H59A 109.5 . . ?
C57 C59 H59B 109.5 . . ?
H59A C59 H59B 109.5 . . ?
C57 C59 H59C 109.5 . . ?
H59A C59 H59C 109.5 . . ?
H59B C59 H59C 109.5 . . ?

loop_
_geom_bond_atom_site_label_1
_geom_bond_atom_site_label_2
_geom_bond_distance
_geom_bond_site_symmetry_2
_geom_bond_publ_flag
Au1 C1 1.91(2) . ?
Au1 Cl1 2.280(6) . ?
C1 N2 1.43(4) . ?
C1 N5 1.43(3) . ?
N2 C3 1.37(3) . ?
N2 C6 1.41(3) . ?
Cl3 C3 1.70(2) . ?
C3 C4 1.34(4) . ?
Cl4 C4 1.65(3) . ?
C4 N5 1.40(3) . ?
N5 C18 1.43(3) . ?
C6 C11 1.38(4) . ?
C6 C7 1.42(4) . ?
C7 C8 1.34(4) . ?
C7 C12 1.62(4) . ?
C8 C9 1.35(5) . ?
C8 H8A 0.9500 . ?
C9 C10 1.35(5) . ?
C9 H9A 0.9500 . ?
C10 C11 1.44(4) . ?
C10 H10A 0.9500 . ?
C11 C15 1.68(5) . ?
C12 C14 1.35(5) . ?
C12 C13 1.40(6) . ?
C12 H12A 1.0000 . ?
C13 H13A 0.9800 . ?
C13 H13B 0.9800 . ?
C13 H13C 0.9800 . ?
C14 H14A 0.9800 . ?
C14 H14B 0.9800 . ?
C14 H14C 0.9800 . ?
C15 C17 1.42(5) . ?
C15 C16 1.58(5) . ?
C15 H15A 1.0000 . ?
C16 H16A 0.9800 . ?
C16 H16B 0.9800 . ?
C16 H16C 0.9800 . ?
C17 H17A 0.9800 . ?
C17 H17B 0.9800 . ?
C17 H17C 0.9800 . ?
C18 C23 1.42(4) . ?
C18 C19 1.40(4) . ?
C19 C24 1.40(5) . ?
C19 C20 1.51(5) . ?
C20 C21 1.42(6) . ?
C20 H20A 0.9500 . ?
C21 C22 1.26(5) . ?
C21 H21A 0.9500 . ?
C22 C23 1.53(4) . ?
C22 H22A 0.9500 . ?
C23 C27 1.42(5) . ?
C24 C26 1.48(5) . ?
C24 C25 1.51(5) . ?
C24 H24A 1.0000 . ?
C25 H25A 0.9800 . ?
C25 H25B 0.9800 . ?
C25 H25C 0.9800 . ?
C26 H26A 0.9800 . ?
C26 H26B 0.9800 . ?
C26 H26C 0.9800 . ?
C27 C29 1.50(4) . ?
C27 C28 1.56(5) . ?
C27 H27A 1.0000 . ?
C28 H28A 0.9800 . ?
C28 H28B 0.9800 . ?
C28 H28C 0.9800 . ?
C29 H29A 0.9800 . ?
C29 H29B 0.9800 . ?
C29 H29C 0.9800 . ?
Au31 C31 1.95(3) . ?
Au31 Cl31 2.276(6) . ?
C31 N35 1.38(3) . ?
C31 N32 1.45(4) . ?
N32 C33 1.34(4) . ?
N32 C36 1.38(3) . ?
C33 C34 1.44(4) . ?
C33 Cl33 1.65(2) . ?
C34 N35 1.41(3) . ?
C34 Cl34 1.66(3) . ?
N35 C48 1.45(3) . ?
C36 C41 1.30(3) . ?
C36 C37 1.47(4) . ?
C37 C38 1.44(5) . ?
C37 C42 1.52(5) . ?
C38 C39 1.56(6) . ?
C38 H38A 0.9500 . ?
C39 C40 1.36(5) . ?
C39 H39A 0.9500 . ?
C40 C41 1.49(3) . ?
C40 H40A 0.9500 . ?
C41 C45 1.53(4) . ?
C42 C43 1.49(4) . ?
C42 C44 1.53(4) . ?
C42 H42A 1.0000 . ?
C43 H43A 0.9800 . ?
C43 H43B 0.9800 . ?
C43 H43C 0.9800 . ?
C44 H44A 0.9800 . ?
C44 H44B 0.9800 . ?
C44 H44C 0.9800 . ?
C45 C47 1.40(5) . ?
C45 C46 1.69(5) . ?
C45 H45A 1.0000 . ?
C46 H46A 0.9800 . ?
C46 H46B 0.9800 . ?
C46 H46C 0.9800 . ?
C47 H47A 0.9800 . ?
C47 H47B 0.9800 . ?
C47 H47C 0.9800 . ?
C48 C49 1.35(4) . ?
C48 C53 1.39(4) . ?
C49 C50 1.50(4) . ?
C49 C54 1.54(5) . ?
C50 C51 1.40(5) . ?
C50 H50A 0.9500 . ?
C51 C52 1.26(5) . ?
C51 H51A 0.9500 . ?
C52 C53 1.35(4) . ?
C52 H52A 0.9500 . ?
C53 C57 1.58(4) . ?
C54 C55 1.57(6) . ?
C54 C56 1.57(5) . ?
C54 H54A 1.0000 . ?
C55 H55A 0.9800 . ?
C55 H55B 0.9800 . ?
C55 H55C 0.9800 . ?
C56 H56A 0.9800 . ?
C56 H56B 0.9800 . ?
C56 H56C 0.9800 . ?
C57 C59 1.52(4) . ?
C57 C58 1.53(4) . ?
C57 H57A 1.0000 . ?
C58 H58A 0.9800 . ?
C58 H58B 0.9800 . ?
C58 H58C 0.9800 . ?
C59 H59A 0.9800 . ?
C59 H59B 0.9800 . ?
C59 H59C 0.9800 . ?

loop_
_geom_torsion_atom_site_label_1
_geom_torsion_atom_site_label_2
_geom_torsion_atom_site_label_3
_geom_torsion_atom_site_label_4
_geom_torsion
_geom_torsion_site_symmetry_1
_geom_torsion_site_symmetry_2
_geom_torsion_site_symmetry_3
_geom_torsion_site_symmetry_4
_geom_torsion_publ_flag
N5 C1 N2 C3 0(2) . . . . ?
Au1 C1 N2 C3 174.8(17) . . . . ?
N5 C1 N2 C6 172(2) . . . . ?
Au1 C1 N2 C6 -13(4) . . . . ?
C1 N2 C3 C4 5(3) . . . . ?
C6 N2 C3 C4 -167(3) . . . . ?
C1 N2 C3 Cl3 174.9(17) . . . . ?
C6 N2 C3 Cl3 3(4) . . . . ?
N2 C3 C4 N5 -7(3) . . . . ?
Cl3 C3 C4 N5 -176.4(17) . . . . ?
N2 C3 C4 Cl4 -176(2) . . . . ?
Cl3 C3 C4 Cl4 15(4) . . . . ?
C3 C4 N5 C18 179(2) . . . . ?
Cl4 C4 N5 C18 -12(4) . . . . ?
C3 C4 N5 C1 7(3) . . . . ?
Cl4 C4 N5 C1 177.0(19) . . . . ?
N2 C1 N5 C4 -4(2) . . . . ?
Au1 C1 N5 C4 -179.4(18) . . . . ?
N2 C1 N5 C18 -176(2) . . . . ?
Au1 C1 N5 C18 9(3) . . . . ?
C3 N2 C6 C11 88(3) . . . . ?
C1 N2 C6 C11 -83(3) . . . . ?
C3 N2 C6 C7 -95(3) . . . . ?
C1 N2 C6 C7 94(3) . . . . ?
C11 C6 C7 C8 -4(4) . . . . ?
N2 C6 C7 C8 179(3) . . . . ?
C11 C6 C7 C12 177(2) . . . . ?
N2 C6 C7 C12 0(4) . . . . ?
C6 C7 C8 C9 3(4) . . . . ?
C12 C7 C8 C9 -179(3) . . . . ?
C7 C8 C9 C10 2(4) . . . . ?
C8 C9 C10 C11 -4(4) . . . . ?
C7 C6 C11 C10 2(4) . . . . ?
N2 C6 C11 C10 179(2) . . . . ?
C7 C6 C11 C15 -179(2) . . . . ?
N2 C6 C11 C15 -2(4) . . . . ?
C9 C10 C11 C6 2(4) . . . . ?
C9 C10 C11 C15 -177(2) . . . . ?
C8 C7 C12 C14 -52(4) . . . . ?
C6 C7 C12 C14 127(3) . . . . ?
C8 C7 C12 C13 69(4) . . . . ?
C6 C7 C12 C13 -113(3) . . . . ?
C6 C11 C15 C17 -122(3) . . . . ?
C10 C11 C15 C17 57(4) . . . . ?
C6 C11 C15 C16 119(3) . . . . ?
C10 C11 C15 C16 -62(4) . . . . ?
C4 N5 C18 C23 96(3) . . . . ?
C1 N5 C18 C23 -94(2) . . . . ?
C4 N5 C18 C19 -81(3) . . . . ?
C1 N5 C18 C19 90(3) . . . . ?
C23 C18 C19 C24 180(3) . . . . ?
N5 C18 C19 C24 -4(4) . . . . ?
C23 C18 C19 C20 6(4) . . . . ?
N5 C18 C19 C20 -178(2) . . . . ?
C24 C19 C20 C21 -176(3) . . . . ?
C18 C19 C20 C21 -2(5) . . . . ?
C19 C20 C21 C22 -4(6) . . . . ?
C20 C21 C22 C23 7(6) . . . . ?
N5 C18 C23 C27 1(4) . . . . ?
C19 C18 C23 C27 177(3) . . . . ?
N5 C18 C23 C22 -179(2) . . . . ?
C19 C18 C23 C22 -4(4) . . . . ?
C21 C22 C23 C27 176(4) . . . . ?
C21 C22 C23 C18 -3(5) . . . . ?
C18 C19 C24 C26 131(3) . . . . ?
C20 C19 C24 C26 -55(5) . . . . ?
C18 C19 C24 C25 -102(3) . . . . ?
C20 C19 C24 C25 71(4) . . . . ?
C18 C23 C27 C29 -130(4) . . . . ?
C22 C23 C27 C29 51(5) . . . . ?
C18 C23 C27 C28 111(3) . . . . ?
C22 C23 C27 C28 -68(3) . . . . ?
N35 C31 N32 C33 -7(3) . . . . ?
Au31 C31 N32 C33 179(2) . . . . ?
N35 C31 N32 C36 -177(2) . . . . ?
Au31 C31 N32 C36 8(4) . . . . ?
C36 N32 C33 C34 175(2) . . . . ?
C31 N32 C33 C34 3(3) . . . . ?
C36 N32 C33 Cl33 -4(4) . . . . ?
C31 N32 C33 Cl33 -175(2) . . . . ?
N32 C33 C34 N35 1(3) . . . . ?
Cl33 C33 C34 N35 -180(2) . . . . ?
N32 C33 C34 Cl34 176(3) . . . . ?
Cl33 C33 C34 Cl34 -5(5) . . . . ?
N32 C31 N35 C34 8(3) . . . . ?
Au31 C31 N35 C34 -178(2) . . . . ?
N32 C31 N35 C48 180(2) . . . . ?
Au31 C31 N35 C48 -6(4) . . . . ?
C33 C34 N35 C31 -6(3) . . . . ?
Cl34 C34 N35 C31 178(2) . . . . ?
C33 C34 N35 C48 -177(3) . . . . ?
Cl34 C34 N35 C48 7(4) . . . . ?
C33 N32 C36 C41 -87(3) . . . . ?
C31 N32 C36 C41 83(3) . . . . ?
C33 N32 C36 C37 99(3) . . . . ?
C31 N32 C36 C37 -91(3) . . . . ?
C41 C36 C37 C38 8(5) . . . . ?
N32 C36 C37 C38 -178(3) . . . . ?
C41 C36 C37 C42 -173(3) . . . . ?
N32 C36 C37 C42 2(4) . . . . ?
C36 C37 C38 C39 -6(5) . . . . ?
C42 C37 C38 C39 175(3) . . . . ?
C37 C38 C39 C40 2(5) . . . . ?
C38 C39 C40 C41 1(4) . . . . ?
N32 C36 C41 C40 180(2) . . . . ?
C37 C36 C41 C40 -6(4) . . . . ?
N32 C36 C41 C45 0(4) . . . . ?
C37 C36 C41 C45 174(3) . . . . ?
C39 C40 C41 C36 2(4) . . . . ?
C39 C40 C41 C45 -179(3) . . . . ?
C38 C37 C42 C43 58(4) . . . . ?
C36 C37 C42 C43 -121(3) . . . . ?
C38 C37 C42 C44 -65(4) . . . . ?
C36 C37 C42 C44 116(3) . . . . ?
C36 C41 C45 C47 -110(3) . . . . ?
C40 C41 C45 C47 70(4) . . . . ?
C36 C41 C45 C46 122(3) . . . . ?
C40 C41 C45 C46 -58(3) . . . . ?
C31 N35 C48 C49 -81(3) . . . . ?
C34 N35 C48 C49 90(3) . . . . ?
C31 N35 C48 C53 106(3) . . . . ?
C34 N35 C48 C53 -83(3) . . . . ?
C53 C48 C49 C50 -4(4) . . . . ?
N35 C48 C49 C50 -176(2) . . . . ?
C53 C48 C49 C54 172(3) . . . . ?
N35 C48 C49 C54 0(4) . . . . ?
C48 C49 C50 C51 -1(4) . . . . ?
C54 C49 C50 C51 -177(2) . . . . ?
C49 C50 C51 C52 1(4) . . . . ?
C50 C51 C52 C53 3(5) . . . . ?
C51 C52 C53 C48 -8(4) . . . . ?
C51 C52 C53 C57 -176(3) . . . . ?
C49 C48 C53 C52 8(4) . . . . ?
N35 C48 C53 C52 -179(2) . . . . ?
C49 C48 C53 C57 176(2) . . . . ?
N35 C48 C53 C57 -11(3) . . . . ?
C48 C49 C54 C55 -114(4) . . . . ?
C50 C49 C54 C55 62(4) . . . . ?
C48 C49 C54 C56 113(4) . . . . ?
C50 C49 C54 C56 -71(4) . . . . ?
C52 C53 C57 C59 80(3) . . . . ?
C48 C53 C57 C59 -88(3) . . . . ?
C52 C53 C57 C58 -47(4) . . . . ?
C48 C53 C57 C58 144(3) . . . . ?
